data_1539738
loop_
_publ_author_name
'Bigalke, K.P.'
'Hans, A.'
'Hartl, H.'

_publ_section_title
;
 Synthese und Strukturuntersuchungen von Iodocupraten(I). IX Synthese und
 Kristallstrukturen von Cs3 Cu2 I5 und Rb Cu2 I3
;
_journal_name_full 'Zeitschrift fuer Anorganische und Allgemeine Chemie'
_journal_page_first 96
_journal_page_last 104
_journal_volume 563
_journal_year 1988
_chemical_formula_sum 'Cu2 I3 Rb'
_chemical_name_systematic 'Rb (Cu2 I3)'
_space_group_IT_number 63
_symmetry_space_group_name_Hall '-C 2c 2'
_symmetry_space_group_name_H-M 'C m c m'
_cell_angle_alpha 90
_cell_angle_beta 90
_cell_angle_gamma 90
_cell_formula_units_Z 4
_cell_length_a 10.706
_cell_length_b 13.383
_cell_length_c 5.728
_cell_volume 820.699
_citation_journal_id_ASTM ZAACAB
_cod_data_source_file Bigalke_ZAACAB_1988_25.cif
_cod_data_source_block Cu2I3Rb1
_cod_original_cell_volume 820.6987
_cod_original_formula_sum 'Cu2 I3 Rb1'
_cod_database_code 1539738

loop_
_symmetry_equiv_pos_as_xyz
x,y,z
-x,-y,z+1/2
x,-y,-z
-x,y,-z+1/2
-x,-y,-z
x,y,-z-1/2
-x,y,z
x,-y,z-1/2
x+1/2,y+1/2,z
-x+1/2,-y+1/2,z+1/2
x+1/2,-y+1/2,-z
-x+1/2,y+1/2,-z+1/2
-x+1/2,-y+1/2,-z
x+1/2,y+1/2,-z-1/2
-x+1/2,y+1/2,z
x+1/2,-y+1/2,z-1/2

loop_
_atom_site_label
_atom_site_type_symbol
_atom_site_fract_x
_atom_site_fract_y
_atom_site_fract_z
_atom_site_occupancy
_atom_site_U_iso_or_equiv
Cu1 Cu+1 0.16 0 0.5 1 0.0
I1 I-1 0.2887 0.1243 0.75 1 0.0
Rb1 Rb+1 0 0.1833 0.25 1 0.0
I2 I-1 0 0.1156 0.25 1 0.0
